data_4103106
loop_
_publ_author_name
'Balakrishna R. Bhogala'
'Burjor Captain'
'Anand Parthasarathy'
'V. Ramamurthy'

_publ_section_title
;
 Thiourea as a Template for Photodimerization of Azastilbenes
;
_journal_name_full 'Journal of the American Chemical Society'
_journal_page_first 13434
_journal_page_last 13442
_journal_paper_doi 10.1021/ja105166d
_journal_volume 132
_journal_year 2010
_chemical_formula_moiety CH4N2S,C13H9Cl2N
_chemical_formula_sum 'C14 H13 Cl2 N3 S'
_chemical_formula_weight 326.23
_chemical_name_systematic
;

  Thiourea - 1-(4-pyridyl)-2-(2,4-dichlorophenyl)ethylene (1:1 co-crystal)

;
_space_group_IT_number 33
_symmetry_cell_setting orthorhombic
_symmetry_space_group_name_Hall 'P 2c -2n'
_symmetry_space_group_name_H-M 'P n a 21'
_atom_sites_solution_hydrogens geom
_atom_sites_solution_primary direct
_atom_sites_solution_secondary difmap
_audit_creation_method SHELXL-97
_cell_angle_alpha 90.00
_cell_angle_beta 90.00
_cell_angle_gamma 90.00
_cell_formula_units_Z 4
_cell_length_a 8.1013(4)
_cell_length_b 19.9354(10)
_cell_length_c 9.7990(5)
_cell_measurement_reflns_used 3234
_cell_measurement_temperature 296(2)
_cell_measurement_theta_max 23.09
_cell_measurement_theta_min 2.32
_cell_volume 1582.56(14)
_computing_cell_refinement 'SAINT+  V7.46A (Bruker, 2007)'
_computing_data_collection 'APEX2 v2.2-0 (Bruker, 2007)'
_computing_data_reduction 'SAINT+  V7.46A (Bruker, 2007)'
_computing_molecular_graphics 'XSHELL v4.02 (Bruker, 2000)'
_computing_publication_material 'XCIF v6.12 (Bruker, 2001)'
_computing_structure_refinement 'SHELXL-97 (Sheldrick, 1997)'
_computing_structure_solution 'SHELXS-97 (Sheldrick, 1990)'
_diffrn_ambient_temperature 296(2)
_diffrn_measured_fraction_theta_full 1.000
_diffrn_measured_fraction_theta_max 1.000
_diffrn_measurement_device_type 'Bruker SMART APEX2 CCD diffractometer'
_diffrn_measurement_method 'omega scans'
_diffrn_radiation_monochromator graphite
_diffrn_radiation_source 'fine-focus sealed tube'
_diffrn_radiation_type MoK\a
_diffrn_radiation_wavelength 0.71073
_diffrn_reflns_av_R_equivalents 0.0314
_diffrn_reflns_av_sigmaI/netI 0.0237
_diffrn_reflns_limit_h_max 9
_diffrn_reflns_limit_h_min -9
_diffrn_reflns_limit_k_max 24
_diffrn_reflns_limit_k_min -24
_diffrn_reflns_limit_l_max 12
_diffrn_reflns_limit_l_min -12
_diffrn_reflns_number 13277
_diffrn_reflns_theta_full 26.00
_diffrn_reflns_theta_max 26.00
_diffrn_reflns_theta_min 2.04
_exptl_absorpt_coefficient_mu 0.535
_exptl_absorpt_correction_T_max 0.9635
_exptl_absorpt_correction_T_min 0.8824
_exptl_absorpt_correction_type multi-scan
_exptl_absorpt_process_details '(SADABS 2007/4 Bruker)'
_exptl_crystal_colour colourless
_exptl_crystal_density_diffrn 1.369
_exptl_crystal_density_method 'not measured'
_exptl_crystal_description needle
_exptl_crystal_F_000 672
_exptl_crystal_size_max 0.24
_exptl_crystal_size_mid 0.09
_exptl_crystal_size_min 0.07
_refine_diff_density_max 0.195
_refine_diff_density_min -0.108
_refine_diff_density_rms 0.030
_refine_ls_abs_structure_details 'Flack H D (1983), Acta Cryst. A39, 876-881'
_refine_ls_abs_structure_Flack 0.11(6)
_refine_ls_extinction_method none
_refine_ls_goodness_of_fit_ref 1.034
_refine_ls_hydrogen_treatment constr
_refine_ls_matrix_type full
_refine_ls_number_parameters 181
_refine_ls_number_reflns 3101
_refine_ls_number_restraints 1
_refine_ls_restrained_S_all 1.034
_refine_ls_R_factor_all 0.0430
_refine_ls_R_factor_gt 0.0306
_refine_ls_shift/su_max 0.000
_refine_ls_shift/su_mean 0.000
_refine_ls_structure_factor_coef Fsqd
_refine_ls_weighting_details 'calc w=1/[\s^2^(Fo^2^)+(0.0353P)^2^+0.1024P] where P=(Fo^2^+2Fc^2^)/3'
_refine_ls_weighting_scheme calc
_refine_ls_wR_factor_gt 0.0686
_refine_ls_wR_factor_ref 0.0744
_reflns_number_gt 2535
_reflns_number_total 3101
_reflns_threshold_expression >2sigma(I)
_cod_data_source_file ja105166d_si_010.cif
_cod_data_source_block co-crystal_9c
_cod_database_code 4103106

loop_
_symmetry_equiv_pos_as_xyz
'x, y, z'
'-x, -y, z+1/2'
'x+1/2, -y+1/2, z'
'-x+1/2, y+1/2, z+1/2'

loop_
_atom_site_label
_atom_site_type_symbol
_atom_site_fract_x
_atom_site_fract_y
_atom_site_fract_z
_atom_site_U_iso_or_equiv
_atom_site_adp_type
_atom_site_occupancy
_atom_site_symmetry_multiplicity
_atom_site_calc_flag
_atom_site_refinement_flags
S1 S 0.89345(7) 0.27076(3) 0.41565(7) 0.05281(16) Uani 1 1 d .
C2 C 0.8929(3) 0.19243(11) 0.4844(3) 0.0473(5) Uani 1 1 d .
N3 N 0.7545(2) 0.15960(10) 0.5038(3) 0.0725(7) Uani 1 1 d .
H3A H 0.7565 0.1198 0.5377 0.087 Uiso 1 1 calc R
H3B H 0.6618 0.1779 0.4826 0.087 Uiso 1 1 calc R
N4 N 1.0319(2) 0.16209(10) 0.5186(3) 0.0692(6) Uani 1 1 d .
H4A H 1.0295 0.1223 0.5523 0.083 Uiso 1 1 calc R
H4B H 1.1249 0.1822 0.5072 0.083 Uiso 1 1 calc R
N5 N 0.8642(3) 1.01687(11) 0.5699(3) 0.0794(7) Uani 1 1 d .
C6 C 0.8077(4) 0.98300(13) 0.6762(3) 0.0717(7) Uani 1 1 d .
H6 H 0.7641 1.0072 0.7488 0.086 Uiso 1 1 calc R
C7 C 0.8095(3) 0.91477(12) 0.6858(3) 0.0623(7) Uani 1 1 d .
H7 H 0.7673 0.8940 0.7633 0.075 Uiso 1 1 calc R
C8 C 0.8733(3) 0.87647(12) 0.5814(3) 0.0548(6) Uani 1 1 d .
C9 C 0.9327(4) 0.91156(14) 0.4689(3) 0.0736(8) Uani 1 1 d .
H9 H 0.9764 0.8888 0.3944 0.088 Uiso 1 1 calc R
C10 C 0.9256(4) 0.98019(16) 0.4697(4) 0.0872(10) Uani 1 1 d .
H10 H 0.9671 1.0027 0.3940 0.105 Uiso 1 1 calc R
C11 C 0.8732(3) 0.80326(13) 0.5933(3) 0.0600(7) Uani 1 1 d .
H11 H 0.8311 0.7855 0.6739 0.072 Uiso 1 1 calc R
C12 C 0.9260(3) 0.76030(12) 0.5030(3) 0.0586(6) Uani 1 1 d .
H12 H 0.9718 0.7779 0.4237 0.070 Uiso 1 1 calc R
C13 C 0.9202(3) 0.68719(12) 0.5139(2) 0.0515(6) Uani 1 1 d .
C14 C 0.9852(3) 0.64566(11) 0.4126(3) 0.0542(5) Uani 1 1 d .
C15 C 0.9788(3) 0.57656(12) 0.4211(3) 0.0583(6) Uani 1 1 d .
H15 H 1.0248 0.5502 0.3527 0.070 Uiso 1 1 calc R
C16 C 0.9041(3) 0.54753(11) 0.5310(3) 0.0572(6) Uani 1 1 d .
C17 C 0.8385(4) 0.58576(13) 0.6339(3) 0.0660(7) Uani 1 1 d .
H17 H 0.7884 0.5655 0.7086 0.079 Uiso 1 1 calc R
C18 C 0.8476(3) 0.65503(13) 0.6249(3) 0.0629(7) Uani 1 1 d .
H18 H 0.8039 0.6809 0.6952 0.075 Uiso 1 1 calc R
Cl19 Cl 1.07866(11) 0.68023(3) 0.26985(8) 0.0828(3) Uani 1 1 d .
Cl20 Cl 0.89334(10) 0.46025(3) 0.54043(9) 0.0815(2) Uani 1 1 d .

loop_
_atom_site_aniso_label
_atom_site_aniso_U_11
_atom_site_aniso_U_22
_atom_site_aniso_U_33
_atom_site_aniso_U_23
_atom_site_aniso_U_13
_atom_site_aniso_U_12
S1 0.0449(3) 0.0437(3) 0.0699(4) 0.0104(3) -0.0060(4) -0.0015(2)
C2 0.0458(13) 0.0408(12) 0.0553(13) -0.0021(10) -0.0028(11) 0.0028(11)
N3 0.0481(12) 0.0498(11) 0.1195(19) 0.0284(12) 0.0004(13) -0.0017(9)
N4 0.0491(11) 0.0465(11) 0.112(2) 0.0183(12) -0.0051(13) 0.0065(9)
N5 0.0846(17) 0.0456(12) 0.108(2) 0.0127(15) 0.0119(15) 0.0059(12)
C6 0.084(2) 0.0541(15) 0.0771(19) -0.0033(15) 0.0057(17) 0.0074(15)
C7 0.0773(18) 0.0498(14) 0.0599(16) 0.0053(12) 0.0033(14) 0.0039(13)
C8 0.0563(14) 0.0443(13) 0.0639(16) 0.0075(12) -0.0020(12) -0.0002(11)
C9 0.087(2) 0.0536(16) 0.0805(19) 0.0097(14) 0.0255(15) 0.0077(14)
C10 0.097(2) 0.0599(18) 0.105(2) 0.0306(18) 0.0351(19) 0.0030(16)
C11 0.0798(18) 0.0450(13) 0.0554(15) 0.0063(12) 0.0050(14) 0.0003(13)
C12 0.0721(16) 0.0473(13) 0.0566(15) 0.0047(13) 0.0093(13) 0.0014(11)
C13 0.0596(14) 0.0436(12) 0.0512(14) 0.0007(11) -0.0033(11) 0.0018(10)
C14 0.0685(14) 0.0502(12) 0.0440(12) 0.0003(12) -0.0055(13) 0.0002(12)
C15 0.0760(16) 0.0470(13) 0.0520(14) -0.0087(12) -0.0094(15) 0.0019(12)
C16 0.0658(15) 0.0406(12) 0.0653(17) 0.0023(12) -0.0162(14) -0.0024(11)
C17 0.0804(19) 0.0543(15) 0.0633(17) 0.0128(14) 0.0027(14) -0.0064(14)
C18 0.0779(18) 0.0496(14) 0.0611(16) -0.0024(13) 0.0091(13) 0.0007(13)
Cl19 0.1335(7) 0.0598(4) 0.0550(4) -0.0011(3) 0.0224(4) -0.0031(4)
Cl20 0.1073(6) 0.0416(3) 0.0955(6) 0.0066(4) -0.0177(5) -0.0052(4)

loop_
_atom_type_symbol
_atom_type_description
_atom_type_scat_dispersion_real
_atom_type_scat_dispersion_imag
_atom_type_scat_source
C C 0.0033 0.0016 'International Tables Vol C Tables 4.2.6.8 and 6.1.1.4'
H H 0.0000 0.0000 'International Tables Vol C Tables 4.2.6.8 and 6.1.1.4'
N N 0.0061 0.0033 'International Tables Vol C Tables 4.2.6.8 and 6.1.1.4'
S S 0.1246 0.1234 'International Tables Vol C Tables 4.2.6.8 and 6.1.1.4'
Cl Cl 0.1484 0.1585 'International Tables Vol C Tables 4.2.6.8 and 6.1.1.4'

loop_
_geom_angle_atom_site_label_1
_geom_angle_atom_site_label_2
_geom_angle_atom_site_label_3
_geom_angle
N3 C2 N4 117.6(2)
N3 C2 S1 121.20(17)
N4 C2 S1 121.22(18)
C10 N5 C6 115.6(2)
N5 C6 C7 124.1(3)
C6 C7 C8 120.4(3)
C7 C8 C9 116.1(2)
C7 C8 C11 119.5(2)
C9 C8 C11 124.4(2)
C10 C9 C8 118.9(3)
N5 C10 C9 125.0(3)
C12 C11 C8 126.9(3)
C11 C12 C13 126.5(2)
C18 C13 C14 116.2(2)
C18 C13 C12 121.9(2)
C14 C13 C12 121.8(2)
C15 C14 C13 122.4(2)
C15 C14 Cl19 117.5(2)
C13 C14 Cl19 120.18(17)
C16 C15 C14 119.1(2)
C15 C16 C17 121.1(2)
C15 C16 Cl20 119.1(2)
C17 C16 Cl20 119.7(2)
C16 C17 C18 119.1(3)
C17 C18 C13 122.0(3)

loop_
_geom_bond_atom_site_label_1
_geom_bond_atom_site_label_2
_geom_bond_distance
S1 C2 1.701(2)
C2 N3 1.312(3)
C2 N4 1.322(3)
N5 C10 1.321(4)
N5 C6 1.323(4)
C6 C7 1.364(3)
C7 C8 1.377(4)
C8 C9 1.391(4)
C8 C11 1.464(3)
C9 C10 1.369(4)
C11 C12 1.303(4)
C12 C13 1.462(3)
C13 C18 1.393(3)
C13 C14 1.395(3)
C14 C15 1.381(3)
C14 Cl19 1.734(3)
C15 C16 1.365(4)
C16 C17 1.371(4)
C16 Cl20 1.745(2)
C17 C18 1.386(3)

loop_
_cod_related_entry_id
_cod_related_entry_database
_cod_related_entry_code
1 ChemSpider 30660138
